data_2200632
loop_
_publ_author_name
'Carballo, Rosa'
'Covelo, Berta'
'Garc\'ia-Mart\'inez, Emilia'
'V\'azquez-L\'opez, Ezequiel M.'

_publ_section_title
;
 Bis(acetato-<i>O</i>)diaqua(2,2'-bipyridyl-<i>N,N</i>')cobalt(II)
 (OC-13): a two-dimensional material
;
_journal_issue 12
_journal_name_full 'Acta Crystallographica Section E'
_journal_page_first m597
_journal_page_last m599
_journal_paper_doi 10.1107/S160053680101995X
_journal_volume 57
_journal_year 2001
_chemical_formula_iupac '[Co (C2 H3 O2)2 (C10 H8 N2) (H2 O)2]'
_chemical_formula_moiety 'C14 H18 Co N2 O6'
_chemical_formula_sum 'C14 H18 Co N2 O6'
_chemical_formula_weight 369.23
_chemical_name_systematic
;
Bis(acetato-O)-diaqua-(2,2'-bipyridine,N,N')cobalt(II)
;
_space_group_IT_number 15
_symmetry_cell_setting monoclinic
_symmetry_space_group_name_Hall '-C 2yc'
_symmetry_space_group_name_H-M 'C 1 2/c 1'
_audit_creation_method SHELXL-97
_cell_angle_alpha 90.00
_cell_angle_beta 92.890(2)
_cell_angle_gamma 90.00
_cell_formula_units_Z 4
_cell_length_a 15.4398(17)
_cell_length_b 12.8818(14)
_cell_length_c 8.1537(9)
_cell_measurement_reflns_used 2454
_cell_measurement_temperature 293(2)
_cell_measurement_theta_max 28.0
_cell_measurement_theta_min 2.6
_cell_volume 1619.6(3)
_computing_cell_refinement 'SAINT (Bruker, 1998)'
_computing_data_collection 'SMART (Bruker, 1998)'
_computing_data_reduction SAINT
_computing_molecular_graphics
;
ZORTEP (Zsolnai & Huttner, 1994) and SCHAKAL (Keller, 1988)
;
_computing_publication_material SHELXL97
_computing_structure_refinement 'SHELXL97 (Sheldrick, 1997)'
_computing_structure_solution 'SHELXS97 (Sheldrick, 1990)'
_diffrn_ambient_temperature 293(2)
_diffrn_measured_fraction_theta_full .970
_diffrn_measured_fraction_theta_max .970
_diffrn_measurement_device_type 'Bruker SMART CCD area-detector'
_diffrn_measurement_method '\f and \w'
_diffrn_radiation_monochromator graphite
_diffrn_radiation_source 'fine-focus sealed tube'
_diffrn_radiation_type MoK\a
_diffrn_radiation_wavelength .71073
_diffrn_reflns_av_R_equivalents .0287
_diffrn_reflns_av_sigmaI/netI .0309
_diffrn_reflns_limit_h_max 20
_diffrn_reflns_limit_h_min -19
_diffrn_reflns_limit_k_max 12
_diffrn_reflns_limit_k_min -17
_diffrn_reflns_limit_l_max 10
_diffrn_reflns_limit_l_min -10
_diffrn_reflns_number 5035
_diffrn_reflns_theta_full 28.03
_diffrn_reflns_theta_max 28.03
_diffrn_reflns_theta_min 2.06
_diffrn_standards_decay_% 0
_diffrn_standards_number 0
_exptl_absorpt_coefficient_mu 1.091
_exptl_absorpt_correction_T_max .877
_exptl_absorpt_correction_T_min .783
_exptl_absorpt_correction_type multi-scan
_exptl_absorpt_process_details '(SADABS; Sheldrick, 1996)'
_exptl_crystal_colour orange
_exptl_crystal_density_diffrn 1.514
_exptl_crystal_density_method 'not measured'
_exptl_crystal_description prism
_exptl_crystal_F_000 764
_exptl_crystal_size_max .24
_exptl_crystal_size_mid .14
_exptl_crystal_size_min .12
_refine_diff_density_max .328
_refine_diff_density_min -.342
_refine_ls_extinction_method none
_refine_ls_goodness_of_fit_ref 1.032
_refine_ls_hydrogen_treatment mixed
_refine_ls_matrix_type full
_refine_ls_number_parameters 112
_refine_ls_number_reflns 1907
_refine_ls_number_restraints 1
_refine_ls_restrained_S_all 1.032
_refine_ls_R_factor_all .0402
_refine_ls_R_factor_gt .0322
_refine_ls_shift/su_max .001
_refine_ls_shift/su_mean .000
_refine_ls_structure_factor_coef Fsqd
_refine_ls_weighting_details 'calc w = 1/[\s^2^(Fo^2^)+(0.0486P)^2^] where P = (Fo^2^+2Fc^2^)/3'
_refine_ls_weighting_scheme calc
_refine_ls_wR_factor_ref .0836
_reflns_number_gt 1623
_reflns_number_total 1907
_reflns_threshold_expression I>2\s(I)
_cod_data_source_file cf6129.cif
_cod_data_source_block I
_cod_depositor_comments
;
The following automatic conversions were performed:
'_symmetry_cell_setting' value 'Monoclinic' changed to 'monoclinic'
according to '/home/saulius/struct/CIF-dictionaries/cif_core.dic'
dictionary named 'cif_core.dic' version 2.4.1 from 2010-06-29.

Automatic conversion script
Id: cif_fix_enum 1527 2010-12-29 10:47:43Z saulius 

The following automatic conversions were performed:

'_symmetry_cell_setting' value 'Monoclinic' changed to 'monoclinic'
according to /home/saulius/struct/CIF-dictionaries/cif_core.dic
dictionary named 'cif_core.dic' version 2.4.1 from 2010-06-29.

Automatic conversion script
Id: cif_fix_values 1715 2011-07-08 13:25:40Z adriana 
;
_cod_original_sg_symbol_Hall C2yc
_cod_original_sg_symbol_H-M 'C 2/c'
_cod_database_code 2200632
_cod_database_fobs_code 2200632

loop_
_symmetry_equiv_pos_as_xyz
'x, y, z'
'-x, y, -z+1/2'
'x+1/2, y+1/2, z'
'-x+1/2, y+1/2, -z+1/2'
'-x, -y, -z'
'x, -y, z-1/2'
'-x+1/2, -y+1/2, -z'
'x+1/2, -y+1/2, z-1/2'

loop_
_atom_site_label
_atom_site_fract_x
_atom_site_fract_y
_atom_site_fract_z
_atom_site_U_iso_or_equiv
_atom_site_adp_type
_atom_site_calc_flag
_atom_site_refinement_flags
_atom_site_occupancy
_atom_site_disorder_assembly
_atom_site_disorder_group
_atom_site_type_symbol
Co .0000 .27309(2) .7500 .03144(13) Uani d S 1 . . Co
O1 -.05742(10) .27304(9) .97771(16) .0437(3) Uani d . 1 . . O
O2 -.10400(12) .43589(11) .98340(17) .0629(4) Uani d . 1 . . O
C10 -.09255(12) .34812(14) 1.0470(2) .0413(4) Uani d . 1 . . C
C11 -.12368(18) .33103(18) 1.2176(3) .0683(7) Uani d . 1 . . C
H11A -.1108 .2612 1.2518 .102 Uiso calc R 1 . . H
H11B -.1852 .3422 1.2170 .102 Uiso calc R 1 . . H
H11C -.0949 .3788 1.2925 .102 Uiso calc R 1 . . H
N1 .07648(9) .14377(11) .82891(18) .0353(3) Uani d . 1 . . N
C1 .15273(12) .14997(16) .9152(2) .0461(5) Uani d . 1 . . C
H1 .1768 .2151 .9360 .055 Uiso calc R 1 . . H
C2 .19662(14) .06344(19) .9742(3) .0577(6) Uani d . 1 . . C
H2 .2499 .0700 1.0318 .069 Uiso calc R 1 . . H
C3 .16031(15) -.03240(18) .9465(3) .0621(6) Uani d . 1 . . C
H3 .1885 -.0918 .9860 .074 Uiso calc R 1 . . H
C4 .08173(15) -.03995(16) .8596(3) .0526(5) Uani d . 1 . . C
H4 .0557 -.1043 .8418 .063 Uiso calc R 1 . . H
C5 .04188(11) .04962(13) .7990(2) .0378(4) Uani d . 1 . . C
O3 .09406(9) .38548(10) .82828(16) .0415(3) Uani d D 1 . . O
H3A .1036(15) .4077(17) .744(2) .060(5) Uiso d D 1 . . H
H3B .0888(15) .4367(19) .896(3) .060(5) Uiso d D 1 . . H

loop_
_atom_site_aniso_label
_atom_site_aniso_U_11
_atom_site_aniso_U_22
_atom_site_aniso_U_33
_atom_site_aniso_U_12
_atom_site_aniso_U_13
_atom_site_aniso_U_23
Co .0365(2) .02568(19) .0324(2) .000 .00432(13) .000
O1 .0608(8) .0332(7) .0383(7) .0073(6) .0147(6) .0032(5)
O2 .1030(13) .0415(8) .0453(8) .0221(8) .0154(8) .0008(7)
C10 .0482(10) .0399(10) .0363(10) .0043(8) .0066(8) .0002(8)
C11 .0961(18) .0636(15) .0481(13) .0154(14) .0316(12) .0030(11)
N1 .0357(8) .0318(7) .0390(8) .0014(6) .0071(6) .0011(6)
C1 .0414(10) .0466(11) .0500(11) .0033(9) .0012(8) .0040(9)
C2 .0447(11) .0689(15) .0594(13) .0129(11) .0014(10) .0142(12)
C3 .0648(14) .0526(13) .0696(15) .0245(12) .0116(12) .0209(12)
C4 .0596(13) .0326(10) .0668(14) .0079(9) .0149(10) .0078(10)
C5 .0423(10) .0311(9) .0415(10) .0031(7) .0152(8) .0027(8)
O3 .0534(8) .0342(7) .0369(8) -.0039(6) .0015(6) -.0037(6)

loop_
_atom_type_symbol
_atom_type_description
_atom_type_scat_dispersion_real
_atom_type_scat_dispersion_imag
_atom_type_scat_source
C C .0033 .0016 'International Tables Vol C Tables 4.2.6.8 and 6.1.1.4'
Co Co .3494 .9721 'International Tables Vol C Tables 4.2.6.8 and 6.1.1.4'
N N .0061 .0033 'International Tables Vol C Tables 4.2.6.8 and 6.1.1.4'
O O .0106 .0060 'International Tables Vol C Tables 4.2.6.8 and 6.1.1.4'
H H .0000 .0000 'International Tables Vol C Tables 4.2.6.8 and 6.1.1.4'

loop_
_geom_angle_atom_site_label_1
_geom_angle_atom_site_label_2
_geom_angle_atom_site_label_3
_geom_angle_site_symmetry_1
_geom_angle_site_symmetry_3
_geom_angle
_geom_angle_publ_flag
O1 Co O1 2_556 . 179.96(7) y
O1 Co N1 . 2_556 90.83(5) y
O1 Co N1 . . 89.14(5) y
N1 Co N1 2_556 . 76.62(8) y
O1 Co O3 . 2_556 87.32(5) y
N1 Co O3 . 2_556 170.59(5) y
O1 Co O3 . . 92.71(5) y
N1 Co O3 2_556 . 170.60(5) ?
N1 Co O3 . . 94.72(6) y
O3 Co O3 2_556 . 94.15(8) y
C10 O1 Co . . 127.51(12) ?
O2 C10 O1 . . 124.31(17) ?
O2 C10 C11 . . 117.90(18) ?
O1 C10 C11 . . 117.79(17) ?
C10 C11 H11A . . 109.5 ?
C10 C11 H11B . . 109.5 ?
H11A C11 H11B . . 109.5 ?
C10 C11 H11C . . 109.5 ?
H11A C11 H11C . . 109.5 ?
H11B C11 H11C . . 109.5 ?
C5 N1 C1 . . 118.62(16) ?
C5 N1 Co . . 116.34(12) ?
C1 N1 Co . . 124.87(13) ?
N1 C1 C2 . . 122.5(2) ?
N1 C1 H1 . . 118.8 ?
C2 C1 H1 . . 118.8 ?
C3 C2 C1 . . 118.8(2) ?
C3 C2 H2 . . 120.6 ?
C1 C2 H2 . . 120.6 ?
C2 C3 C4 . . 119.4(2) ?
C2 C3 H3 . . 120.3 ?
C4 C3 H3 . . 120.3 ?
C3 C4 C5 . . 119.2(2) ?
C3 C4 H4 . . 120.4 ?
C5 C4 H4 . . 120.4 ?
N1 C5 C4 . . 121.45(18) ?
N1 C5 C5 . 2_556 115.16(10) ?
C4 C5 C5 . 2_556 123.38(12) ?
Co O3 H3A . . 98.3(19) ?
Co O3 H3B . . 128.8(16) ?
H3A O3 H3B . . 108(2) ?

loop_
_geom_bond_atom_site_label_1
_geom_bond_atom_site_label_2
_geom_bond_site_symmetry_2
_geom_bond_distance
_geom_bond_publ_flag
Co O1 . 2.0974(13) y
Co N1 . 2.1229(14) y
Co O3 . 2.1258(13) y
O1 C10 . 1.257(2) y
O2 C10 . 1.253(2) y
C10 C11 . 1.511(3) y
C11 H11A . .960 ?
C11 H11B . .960 ?
C11 H11C . .960 ?
N1 C5 . 1.343(2) y
N1 C1 . 1.343(2) y
C1 C2 . 1.378(3) ?
C1 H1 . .930 ?
C2 C3 . 1.370(3) ?
C2 H2 . .930 ?
C3 C4 . 1.377(3) ?
C3 H3 . .930 ?
C4 C5 . 1.387(3) ?
C4 H4 . .930 ?
C5 C5 2_556 1.486(4) ?
O3 H3A . .768(16) ?
O3 H3B . .86(2) ?

loop_
_geom_hbond_atom_site_label_D
_geom_hbond_atom_site_label_H
_geom_hbond_atom_site_label_A
_geom_hbond_site_symmetry_A
_geom_hbond_distance_DH
_geom_hbond_distance_HA
_geom_hbond_distance_DA
_geom_hbond_angle_DHA
O3 H3A O2 2_556 .768(16) 1.887(17) 2.635(2) 164(3)
O3 H3B O2 5_567 .86(2) 1.92(2) 2.7663(19) 165(2)
